data_1555364
loop_
_publ_author_name
'Maeda, Kazuki'
'Terada, Takuma'
'Iwamoto, Takahiro'
'Kurahashi, Takuya'
'Matsubara, Seijiro'

_publ_section_title
;
 Ruthenium-Porphyrin-Catalyzed [4 + 2] Cycloaddition of \a,\b-Unsaturated
 Imines and Aldehydes.
;
_journal_issue 21
_journal_name_full 'Organic letters'
_journal_page_first 5284
_journal_page_last 5287
_journal_paper_doi 10.1021/acs.orglett.5b02654
_journal_volume 17
_journal_year 2015
_chemical_formula_moiety 'C22 H25 N O2 S'
_chemical_formula_sum 'C22 H25 N O2 S'
_chemical_formula_weight 367.51
_space_group_IT_number 2
_space_group_name_Hall '-P 1'
_space_group_name_H-M_alt 'P -1'
_symmetry_cell_setting triclinic
_symmetry_Int_Tables_number 2
_symmetry_space_group_name_Hall '-P 1'
_symmetry_space_group_name_H-M 'P -1'
_atom_sites_solution_hydrogens geom
_atom_sites_solution_primary direct
_atom_sites_solution_secondary difmap
_cell_angle_alpha 87.208(6)
_cell_angle_beta 82.370(6)
_cell_angle_gamma 65.005(5)
_cell_formula_units_Z 2
_cell_length_a 8.1967(14)
_cell_length_b 9.0717(15)
_cell_length_c 15.216(3)
_cell_measurement_reflns_used 7449
_cell_measurement_temperature 293
_cell_measurement_theta_max 27.60
_cell_measurement_theta_min 3.20
_cell_volume 1016.4(3)
_computing_cell_refinement 'CrystalClear-SM Auto 2.0 r15'
_computing_data_collection 'CrystalClear-SM Auto 2.0 r15 (Rigaku, 2011)'
_computing_data_reduction 'CrystalClear-SM Auto 2.0 r15'
_computing_molecular_graphics 'CrystalStructure 4.0'
_computing_publication_material 'CrystalStructure 4.0 (Rigaku, 2010)'
_computing_structure_refinement 'SHELXL97 (Sheldrick, 2008)'
_computing_structure_solution 'SIR2004 (Burla, et al., 2005)'
_diffrn_ambient_temperature 293
_diffrn_detector_area_resol_mean 6.827
_diffrn_measured_fraction_theta_full 0.996
_diffrn_measured_fraction_theta_max 0.996
_diffrn_measurement_device_type 'Rigaku XtaLAB mini'
_diffrn_measurement_method \w
_diffrn_radiation_type 'Mo K\a'
_diffrn_radiation_wavelength 0.71075
_diffrn_reflns_av_R_equivalents 0.0649
_diffrn_reflns_limit_h_max 10
_diffrn_reflns_limit_h_min -10
_diffrn_reflns_limit_k_max 11
_diffrn_reflns_limit_k_min -11
_diffrn_reflns_limit_l_max 19
_diffrn_reflns_limit_l_min -19
_diffrn_reflns_number 10709
_diffrn_reflns_theta_full 27.48
_diffrn_reflns_theta_max 27.48
_diffrn_standards_number 0
_exptl_absorpt_coefficient_mu 0.174
_exptl_absorpt_correction_T_max 0.984
_exptl_absorpt_correction_T_min 0.753
_exptl_absorpt_correction_type multi-scan
_exptl_absorpt_process_details 'REQAB (Rigaku, 1998)'
_exptl_crystal_colour colorless
_exptl_crystal_density_diffrn 1.201
_exptl_crystal_density_method 'not measured'
_exptl_crystal_description prism
_exptl_crystal_F_000 392.00
_exptl_crystal_size_max 0.460
_exptl_crystal_size_mid 0.160
_exptl_crystal_size_min 0.090
_refine_diff_density_max 0.300
_refine_diff_density_min -0.240
_refine_ls_extinction_method none
_refine_ls_goodness_of_fit_ref 1.038
_refine_ls_hydrogen_treatment constr
_refine_ls_number_parameters 235
_refine_ls_number_reflns 4645
_refine_ls_number_restraints 0
_refine_ls_R_factor_gt 0.0739
_refine_ls_shift/su_max 0.000
_refine_ls_structure_factor_coef Fsqd
_refine_ls_weighting_details 'w = 1/[\s^2^(Fo^2^)+(0.0613P)^2^+0.3831P] where P=(Fo^2^+2Fc^2^)/3'
_refine_ls_weighting_scheme calc
_refine_ls_wR_factor_ref 0.1786
_reflns_number_gt 2318
_reflns_number_total 4645
_reflns_threshold_expression F^2^>2.0\s(F^2^)
_cod_data_source_file ol5b02654_si_003.cif
_cod_data_source_block 2014_12_15_1
_cod_original_cell_volume 1016.4(4)
_cod_database_code 1555364

loop_
_symmetry_equiv_pos_site_id
_symmetry_equiv_pos_as_xyz
1 +X,+Y,+Z
2 -X,-Y,-Z

loop_
_atom_site_label
_atom_site_type_symbol
_atom_site_fract_x
_atom_site_fract_y
_atom_site_fract_z
_atom_site_U_iso_or_equiv
_atom_site_adp_type
_atom_site_occupancy
_atom_site_symmetry_multiplicity
_atom_site_calc_flag
_atom_site_refinement_flags
S1 S 0.67489(12) 0.40140(10) 0.64548(6) 0.0496(3) Uani 1.0 2 d .
O1 O 0.6182(4) 0.5105(3) 0.57341(16) 0.0632(7) Uani 1.0 2 d .
O2 O 0.8056(3) 0.4077(3) 0.69639(16) 0.0613(7) Uani 1.0 2 d .
N1 N 0.4890(4) 0.4375(3) 0.71600(19) 0.0498(7) Uani 1.0 2 d .
C1 C 0.7458(4) 0.2025(4) 0.6078(2) 0.0433(8) Uani 1.0 2 d .
C2 C 0.2059(5) 0.4182(4) 0.7237(3) 0.0571(10) Uani 1.0 2 d .
C3 C 0.8647(5) 0.0736(5) 0.6520(3) 0.0565(9) Uani 1.0 2 d .
C4 C 0.8404(5) -0.1156(5) 0.5552(3) 0.0570(10) Uani 1.0 2 d .
C5 C 0.3294(5) 0.4586(4) 0.6802(3) 0.0545(9) Uani 1.0 2 d .
C6 C 0.3916(5) 0.3236(4) 0.8482(3) 0.0529(9) Uani 1.0 2 d .
C7 C 0.6727(5) 0.1738(5) 0.5373(3) 0.0565(9) Uani 1.0 2 d .
C8 C 0.2205(5) 0.1689(5) 0.8077(3) 0.0541(9) Uani 1.0 2 d .
C9 C 0.2220(5) 0.3360(4) 0.8119(3) 0.0542(9) Uani 1.0 2 d .
C10 C 0.5108(5) 0.3682(4) 0.8008(3) 0.0520(9) Uani 1.0 2 d .
C11 C 0.9096(5) -0.0824(5) 0.6254(3) 0.0635(10) Uani 1.0 2 d .
C12 C 0.7221(6) 0.0155(5) 0.5119(3) 0.0630(10) Uani 1.0 2 d .
C13 C 0.4153(6) 0.2677(5) 0.9418(3) 0.0709(11) Uani 1.0 2 d .
C14 C 0.8896(6) -0.2870(5) 0.5264(3) 0.0850(14) Uani 1.0 2 d .
C15 C 0.3398(6) 0.0540(5) 0.7468(3) 0.0689(11) Uani 1.0 2 d .
C16 C 0.1027(6) 0.1279(6) 0.8653(3) 0.0760(12) Uani 1.0 2 d .
C17 C 0.2922(7) 0.3971(7) 1.0108(3) 0.0905(15) Uani 1.0 2 d .
C18 C 0.3403(7) -0.0987(6) 0.7438(4) 0.0866(14) Uani 1.0 2 d .
C19 C 0.2225(8) -0.1377(6) 0.8023(4) 0.0913(16) Uani 1.0 2 d .
C20 C 0.3028(8) 0.3452(8) 1.1057(4) 0.1143(19) Uani 1.0 2 d .
C21 C 0.1045(8) -0.0264(7) 0.8634(4) 0.0939(15) Uani 1.0 2 d .
C22 C 0.2269(10) 0.2296(8) 1.1331(5) 0.143(3) Uani 1.0 2 d .
H2 H 0.1008 0.4421 0.6981 0.0685 Uiso 1.0 2 calc R
H3 H 0.9141 0.0925 0.6996 0.0678 Uiso 1.0 2 calc R
H5 H 0.3119 0.5027 0.6240 0.0654 Uiso 1.0 2 calc R
H7 H 0.5915 0.2599 0.5076 0.0678 Uiso 1.0 2 calc R
H9 H 0.1168 0.4039 0.8531 0.0650 Uiso 1.0 2 calc R
H10 H 0.6151 0.3527 0.8250 0.0624 Uiso 1.0 2 calc R
H11 H 0.9894 -0.1685 0.6558 0.0762 Uiso 1.0 2 calc R
H12 H 0.6741 -0.0037 0.4639 0.0756 Uiso 1.0 2 calc R
H13A H 0.5406 0.2361 0.9508 0.0851 Uiso 1.0 2 calc R
H13B H 0.3903 0.1723 0.9509 0.0851 Uiso 1.0 2 calc R
H14A H 0.8796 -0.2886 0.4643 0.1020 Uiso 1.0 2 calc R
H14B H 0.8087 -0.3268 0.5596 0.1020 Uiso 1.0 2 calc R
H14C H 1.0120 -0.3549 0.5368 0.1020 Uiso 1.0 2 calc R
H15 H 0.4211 0.0790 0.7073 0.0827 Uiso 1.0 2 calc R
H16 H 0.0199 0.2046 0.9063 0.0911 Uiso 1.0 2 calc R
H17A H 0.3220 0.4900 1.0030 0.1086 Uiso 1.0 2 calc R
H17B H 0.1678 0.4330 0.9990 0.1086 Uiso 1.0 2 calc R
H18 H 0.4207 -0.1750 0.7019 0.1040 Uiso 1.0 2 calc R
H19 H 0.2234 -0.2403 0.8001 0.1096 Uiso 1.0 2 calc R
H20A H 0.4292 0.2976 1.1158 0.1372 Uiso 1.0 2 calc R
H20B H 0.2402 0.4412 1.1432 0.1372 Uiso 1.0 2 calc R
H21 H 0.0255 -0.0529 0.9037 0.1127 Uiso 1.0 2 calc R
H22A H 0.1116 0.2636 1.1116 0.1710 Uiso 1.0 2 calc R
H22B H 0.2111 0.2245 1.1967 0.1710 Uiso 1.0 2 calc R
H22C H 0.3077 0.1241 1.1092 0.1710 Uiso 1.0 2 calc R

loop_
_atom_site_aniso_label
_atom_site_aniso_U_11
_atom_site_aniso_U_22
_atom_site_aniso_U_33
_atom_site_aniso_U_12
_atom_site_aniso_U_13
_atom_site_aniso_U_23
S1 0.0466(5) 0.0462(5) 0.0631(6) -0.0264(4) -0.0072(5) 0.0010(4)
O1 0.0704(17) 0.0543(15) 0.0736(17) -0.0349(13) -0.0150(14) 0.0212(13)
O2 0.0507(14) 0.0716(17) 0.0763(17) -0.0381(13) -0.0107(13) -0.0078(13)
N1 0.0426(15) 0.0482(17) 0.0607(19) -0.0199(13) -0.0103(15) -0.0007(14)
C1 0.0414(17) 0.0444(19) 0.0457(19) -0.0210(15) -0.0014(16) 0.0031(15)
C2 0.044(2) 0.053(3) 0.077(3) -0.0213(17) -0.016(2) 0.0074(19)
C3 0.059(3) 0.052(3) 0.058(3) -0.0204(18) -0.0144(19) 0.0002(18)
C4 0.058(3) 0.049(3) 0.065(3) -0.0276(18) 0.005(2) 0.0004(19)
C5 0.047(2) 0.052(3) 0.066(3) -0.0199(17) -0.0160(19) 0.0065(17)
C6 0.053(2) 0.052(3) 0.056(3) -0.0219(17) -0.0090(19) -0.0057(17)
C7 0.059(3) 0.057(3) 0.057(3) -0.0249(18) -0.0175(19) 0.0041(18)
C8 0.054(2) 0.060(3) 0.057(3) -0.0301(18) -0.0135(19) 0.0035(18)
C9 0.0444(19) 0.052(3) 0.065(3) -0.0209(16) 0.0023(18) -0.0091(18)
C10 0.047(2) 0.055(3) 0.056(3) -0.0201(17) -0.0111(18) -0.0108(17)
C11 0.063(3) 0.051(3) 0.070(3) -0.0168(18) -0.012(2) 0.0097(19)
C12 0.076(3) 0.076(3) 0.052(3) -0.046(3) -0.007(2) -0.009(2)
C13 0.068(3) 0.092(3) 0.062(3) -0.040(3) -0.018(3) 0.004(3)
C14 0.095(4) 0.061(3) 0.102(4) -0.043(3) 0.012(3) -0.012(3)
C15 0.078(3) 0.059(3) 0.071(3) -0.031(2) -0.008(3) -0.000(2)
C16 0.082(3) 0.083(3) 0.079(3) -0.051(3) -0.008(3) -0.000(3)
C17 0.091(4) 0.131(4) 0.055(3) -0.054(3) 0.006(3) -0.021(3)
C18 0.105(4) 0.057(3) 0.096(4) -0.025(3) -0.033(3) -0.008(3)
C19 0.128(5) 0.069(4) 0.107(4) -0.061(4) -0.057(4) 0.024(3)
C20 0.104(4) 0.174(6) 0.079(4) -0.070(4) -0.012(4) -0.012(4)
C21 0.120(5) 0.101(4) 0.096(4) -0.079(4) -0.026(4) 0.016(4)
C22 0.164(6) 0.146(6) 0.136(6) -0.088(5) -0.020(5) 0.049(5)

loop_
_atom_type_symbol
_atom_type_description
_atom_type_scat_dispersion_real
_atom_type_scat_dispersion_imag
_atom_type_scat_source
C C 0.0033 0.0016
;
International Tables for Crystallography
(1992, Vol. C, Tables 4.2.6.8 and 6.1.1.4)
;
H H 0.0000 0.0000
;
International Tables for Crystallography
(1992, Vol. C, Table 6.1.1.4)
;
N N 0.0061 0.0033
;
International Tables for Crystallography
(1992, Vol. C, Tables 4.2.6.8 and 6.1.1.4)
;
O O 0.0106 0.0060
;
International Tables for Crystallography
(1992, Vol. C, Tables 4.2.6.8 and 6.1.1.4)
;
S S 0.1246 0.1234
;
International Tables for Crystallography
(1992, Vol. C, Tables 4.2.6.8 and 6.1.1.4)
;

loop_
_geom_angle_atom_site_label_1
_geom_angle_atom_site_label_2
_geom_angle_atom_site_label_3
_geom_angle
_geom_angle_publ_flag
O1 S1 O2 120.23(18) yes
O1 S1 N1 106.07(14) yes
O1 S1 C1 108.97(16) yes
O2 S1 N1 106.21(16) yes
O2 S1 C1 109.23(15) yes
N1 S1 C1 105.05(17) yes
S1 N1 C5 117.6(3) yes
S1 N1 C10 117.8(2) yes
C5 N1 C10 116.9(3) yes
S1 C1 C3 120.2(3) yes
S1 C1 C7 119.7(3) yes
C3 C1 C7 120.0(4) yes
C5 C2 C9 124.6(4) yes
C1 C3 C11 119.6(4) yes
C11 C4 C12 117.2(4) yes
C11 C4 C14 121.9(4) yes
C12 C4 C14 120.9(4) yes
N1 C5 C2 122.2(4) yes
C9 C6 C10 121.7(4) yes
C9 C6 C13 117.7(4) yes
C10 C6 C13 120.5(4) yes
C1 C7 C12 118.9(3) yes
C9 C8 C15 120.7(4) yes
C9 C8 C16 121.1(4) yes
C15 C8 C16 118.2(5) yes
C2 C9 C6 110.4(4) yes
C2 C9 C8 112.2(4) yes
C6 C9 C8 110.8(3) yes
N1 C10 C6 124.0(4) yes
C3 C11 C4 122.1(4) yes
C4 C12 C7 122.3(4) yes
C6 C13 C17 113.4(3) yes
C8 C15 C18 120.7(5) yes
C8 C16 C21 121.3(4) yes
C13 C17 C20 115.8(4) yes
C15 C18 C19 120.2(4) yes
C18 C19 C21 120.0(6) yes
C17 C20 C22 115.3(6) yes
C16 C21 C19 119.5(6) yes
C5 C2 H2 117.716 no
C9 C2 H2 117.725 no
C1 C3 H3 120.229 no
C11 C3 H3 120.220 no
N1 C5 H5 118.892 no
C2 C5 H5 118.898 no
C1 C7 H7 120.553 no
C12 C7 H7 120.564 no
C2 C9 H9 107.765 no
C6 C9 H9 107.762 no
C8 C9 H9 107.759 no
N1 C10 H10 118.011 no
C6 C10 H10 118.001 no
C3 C11 H11 118.967 no
C4 C11 H11 118.973 no
C4 C12 H12 118.866 no
C7 C12 H12 118.857 no
C6 C13 H13A 108.896 no
C6 C13 H13B 108.882 no
C17 C13 H13A 108.893 no
C17 C13 H13B 108.889 no
H13A C13 H13B 107.726 no
C4 C14 H14A 109.478 no
C4 C14 H14B 109.474 no
C4 C14 H14C 109.467 no
H14A C14 H14B 109.465 no
H14A C14 H14C 109.473 no
H14B C14 H14C 109.470 no
C8 C15 H15 119.660 no
C18 C15 H15 119.658 no
C8 C16 H16 119.335 no
C21 C16 H16 119.340 no
C13 C17 H17A 108.331 no
C13 C17 H17B 108.335 no
C20 C17 H17A 108.328 no
C20 C17 H17B 108.329 no
H17A C17 H17B 107.422 no
C15 C18 H18 119.884 no
C19 C18 H18 119.878 no
C18 C19 H19 119.991 no
C21 C19 H19 119.980 no
C17 C20 H20A 108.443 no
C17 C20 H20B 108.444 no
C22 C20 H20A 108.455 no
C22 C20 H20B 108.456 no
H20A C20 H20B 107.488 no
C16 C21 H21 120.242 no
C19 C21 H21 120.240 no
C20 C22 H22A 109.477 no
C20 C22 H22B 109.462 no
C20 C22 H22C 109.472 no
H22A C22 H22B 109.469 no
H22A C22 H22C 109.479 no
H22B C22 H22C 109.468 no

loop_
_geom_bond_atom_site_label_1
_geom_bond_atom_site_label_2
_geom_bond_distance
_geom_bond_publ_flag
S1 O1 1.428(3) yes
S1 O2 1.424(3) yes
S1 N1 1.661(3) yes
S1 C1 1.746(4) yes
N1 C5 1.419(5) yes
N1 C10 1.406(5) yes
C1 C3 1.380(5) yes
C1 C7 1.380(6) yes
C2 C5 1.307(6) yes
C2 C9 1.497(5) yes
C3 C11 1.370(6) yes
C4 C11 1.376(7) yes
C4 C12 1.381(5) yes
C4 C14 1.504(6) yes
C6 C9 1.521(6) yes
C6 C10 1.325(6) yes
C6 C13 1.498(5) yes
C7 C12 1.377(6) yes
C8 C9 1.526(6) yes
C8 C15 1.376(5) yes
C8 C16 1.373(7) yes
C13 C17 1.528(6) yes
C15 C18 1.387(8) yes
C16 C21 1.396(9) yes
C17 C20 1.499(7) yes
C18 C19 1.370(9) yes
C19 C21 1.359(7) yes
C20 C22 1.450(12) yes
C2 H2 0.930 no
C3 H3 0.930 no
C5 H5 0.930 no
C7 H7 0.930 no
C9 H9 0.980 no
C10 H10 0.930 no
C11 H11 0.930 no
C12 H12 0.930 no
C13 H13A 0.970 no
C13 H13B 0.970 no
C14 H14A 0.960 no
C14 H14B 0.960 no
C14 H14C 0.960 no
C15 H15 0.930 no
C16 H16 0.930 no
C17 H17A 0.970 no
C17 H17B 0.970 no
C18 H18 0.930 no
C19 H19 0.930 no
C20 H20A 0.970 no
C20 H20B 0.970 no
C21 H21 0.930 no
C22 H22A 0.960 no
C22 H22B 0.960 no
C22 H22C 0.960 no

loop_
_geom_contact_atom_site_label_1
_geom_contact_atom_site_label_2
_geom_contact_distance
_geom_contact_publ_flag
_geom_contact_site_symmetry_2
O1 C5 2.883(5) no .
O1 C7 2.963(5) no .
O2 C3 2.957(5) no .
O2 C10 2.855(5) no .
N1 C3 3.500(4) no .
N1 C7 3.447(5) no .
N1 C9 2.914(5) no .
C1 C4 2.782(5) no .
C1 C5 3.288(4) no .
C1 C10 3.327(5) no .
C2 C10 2.755(6) no .
C2 C15 3.028(6) no .
C3 C12 2.736(6) no .
C5 C6 2.793(5) no .
C5 C7 3.479(5) no .
C5 C8 3.535(6) no .
C6 C15 3.156(7) no .
C6 C16 3.489(8) no .
C7 C11 2.746(5) no .
C8 C10 3.534(7) no .
C8 C13 3.126(7) no .
C8 C19 2.779(8) no .
C9 C17 3.270(6) no .
C10 C17 3.414(6) no .
C13 C22 3.184(8) no .
C15 C21 2.749(8) no .
C16 C18 2.733(6) no .
O1 O1 3.207(4) no 2_666
O1 C7 3.399(4) no 2_666
O1 C14 3.426(7) no 1_565
O2 C2 3.403(5) no 1_655
C2 O2 3.403(5) no 1_455
C7 O1 3.399(4) no 2_666
C14 O1 3.426(7) no 1_545
C14 C14 3.586(6) no 2_746
S1 H3 2.8167 no .
S1 H5 2.7787 no .
S1 H7 2.8117 no .
S1 H10 2.7585 no .
O1 H5 2.5554 no .
O1 H7 2.6310 no .
O2 H3 2.6107 no .
O2 H10 2.5042 no .
N1 H2 3.2122 no .
N1 H3 3.5530 no .
N1 H7 3.4651 no .
N1 H9 3.5756 no .
N1 H15 3.5349 no .
C1 H5 3.4310 no .
C1 H10 3.4919 no .
C1 H11 3.2116 no .
C1 H12 3.2104 no .
C1 H15 3.4515 no .
C2 H15 2.8308 no .
C3 H7 3.2329 no .
C3 H10 3.5162 no .
C4 H3 3.2370 no .
C4 H7 3.2508 no .
C5 H7 3.2341 no .
C5 H9 3.0960 no .
C5 H10 3.2443 no .
C5 H15 3.2173 no .
C6 H2 3.3308 no .
C6 H15 3.0747 no .
C6 H17A 2.7235 no .
C6 H17B 2.6804 no .
C7 H3 3.2310 no .
C7 H5 3.3581 no .
C7 H15 3.3975 no .
C8 H2 2.8048 no .
C8 H13B 2.7445 no .
C8 H18 3.2365 no .
C8 H21 3.2477 no .
C9 H5 3.3128 no .
C9 H10 3.3212 no .
C9 H13A 3.3738 no .
C9 H13B 2.7045 no .
C9 H15 2.6632 no .
C9 H16 2.6639 no .
C9 H17B 2.9416 no .
C10 H3 3.4043 no .
C10 H5 3.2478 no .
C10 H9 3.1024 no .
C10 H13A 2.5181 no .
C10 H13B 3.1367 no .
C10 H15 3.4232 no .
C10 H17A 3.2723 no .
C11 H12 3.1937 no .
C11 H14A 3.2510 no .
C11 H14B 2.9308 no .
C11 H14C 2.6285 no .
C12 H11 3.1953 no .
C12 H14A 2.5961 no .
C12 H14B 2.9543 no .
C12 H14C 3.2328 no .
C12 H15 3.5031 no .
C13 H9 2.7378 no .
C13 H10 2.5680 no .
C13 H20A 2.6969 no .
C13 H20B 3.3650 no .
C13 H22A 3.3518 no .
C13 H22C 3.0021 no .
C14 H11 2.6612 no .
C14 H12 2.6453 no .
C15 H2 3.3302 no .
C15 H9 3.2934 no .
C15 H13B 3.4652 no .
C15 H16 3.1999 no .
C15 H19 3.2297 no .
C16 H9 2.5516 no .
C16 H13B 3.0144 no .
C16 H15 3.2013 no .
C16 H19 3.2230 no .
C17 H9 2.9428 no .
C17 H10 3.5190 no .
C17 H22A 2.5965 no .
C17 H22B 3.2920 no .
C17 H22C 2.7953 no .
C18 H21 3.2054 no .
C19 H15 3.2253 no .
C19 H16 3.2138 no .
C20 H13A 2.7773 no .
C20 H13B 2.7359 no .
C21 H18 3.2016 no .
C22 H13A 3.5396 no .
C22 H13B 2.8837 no .
C22 H17A 3.2861 no .
C22 H17B 2.6349 no .
H2 H5 2.1899 no .
H2 H9 2.3796 no .
H2 H15 3.2417 no .
H3 H10 3.0866 no .
H3 H11 2.2890 no .
H5 H7 2.8769 no .
H7 H12 2.2988 no .
H9 H13B 2.8733 no .
H9 H15 3.5760 no .
H9 H16 2.3357 no .
H9 H17A 3.3088 no .
H9 H17B 2.3607 no .
H10 H13A 2.2786 no .
H10 H13B 3.3237 no .
H10 H17A 3.2758 no .
H11 H14A 3.5107 no .
H11 H14B 2.9961 no .
H11 H14C 2.4741 no .
H12 H14A 2.4164 no .
H12 H14B 3.0339 no .
H12 H14C 3.4736 no .
H13A H17A 2.3371 no .
H13A H17B 2.8265 no .
H13A H20A 2.5589 no .
H13A H20B 3.5841 no .
H13A H22C 3.2655 no .
H13B H16 3.0879 no .
H13B H17A 2.8268 no .
H13B H17B 2.3718 no .
H13B H20A 2.9134 no .
H13B H22A 2.9997 no .
H13B H22C 2.4829 no .
H14B H18 3.3854 no .
H15 H18 2.3102 no .
H16 H17B 3.2577 no .
H16 H21 2.3198 no .
H16 H22A 3.4251 no .
H17A H20A 2.3616 no .
H17A H20B 2.2307 no .
H17A H22A 3.4397 no .
H17B H20A 2.7987 no .
H17B H20B 2.3604 no .
H17B H22A 2.3751 no .
H17B H22B 3.4509 no .
H17B H22C 3.0524 no .
H18 H19 2.2983 no .
H19 H21 2.2922 no .
H20A H22A 2.7573 no .
H20A H22B 2.3424 no .
H20A H22C 2.2014 no .
H20B H22A 2.3637 no .
H20B H22B 2.1846 no .
H20B H22C 2.7525 no .
S1 H14A 3.5447 no 2_756
S1 H14B 3.2528 no 1_565
S1 H14C 3.4300 no 2_756
S1 H18 3.5956 no 1_565
O1 H5 2.9801 no 2_666
O1 H7 2.4695 no 2_666
O1 H14A 3.5672 no 1_565
O1 H14B 2.5481 no 1_565
O1 H14C 3.0423 no 2_756
O1 H18 3.2231 no 1_565
O2 H2 2.5705 no 1_655
O2 H14A 3.1673 no 2_756
O2 H14B 3.1116 no 1_565
O2 H20B 2.7608 no 2_667
N1 H18 3.3193 no 1_565
N1 H19 3.0285 no 1_565
C1 H14A 3.5068 no 2_756
C1 H14C 3.4000 no 2_756
C2 H11 3.5728 no 1_465
C2 H14A 3.4084 no 2_656
C2 H14C 3.5664 no 1_465
C2 H19 3.4266 no 1_565
C5 H11 3.3961 no 1_465
C5 H14C 3.4381 no 1_465
C5 H19 3.0990 no 1_565
C8 H3 3.4889 no 1_455
C9 H20B 3.4468 no 2_567
C10 H19 3.3313 no 1_565
C10 H20A 3.5844 no 2_667
C10 H20B 3.3868 no 2_667
C11 H22B 3.1620 no 2_657
C12 H12 3.2650 no 2_656
C13 H22C 3.3722 no 2_657
C14 H2 3.5836 no 1_645
C14 H14A 3.5047 no 2_746
C14 H14B 3.5167 no 2_746
C14 H14C 3.1639 no 2_746
C15 H3 3.5253 no 1_455
C15 H12 3.2845 no 2_656
C16 H3 3.2220 no 1_455
C17 H9 3.4916 no 2_567
C17 H17B 3.4394 no 2_567
C18 H3 3.3248 no 1_455
C18 H12 3.2543 no 2_656
C18 H20A 3.0339 no 2_657
C18 H22B 3.5894 no 2_657
C19 H3 3.0763 no 1_455
C19 H11 3.2150 no 1_455
C19 H20A 3.0128 no 2_657
C19 H22A 3.4736 no 2_557
C20 H9 3.2176 no 2_567
C20 H10 3.3319 no 2_667
C21 H3 3.0267 no 1_455
C21 H21 3.5793 no 2_557
C21 H22A 3.2971 no 2_557
C22 H9 3.3210 no 2_567
C22 H11 3.5934 no 2_657
C22 H21 3.2180 no 2_557
H2 O2 2.5705 no 1_455
H2 C14 3.5836 no 1_465
H2 H11 3.3069 no 1_465
H2 H14A 2.8484 no 2_656
H2 H14B 3.3512 no 1_465
H2 H14C 2.9740 no 1_465
H2 H20B 3.2738 no 2_567
H2 H22B 3.3309 no 2_567
H3 C8 3.4889 no 1_655
H3 C15 3.5253 no 1_655
H3 C16 3.2220 no 1_655
H3 C18 3.3248 no 1_655
H3 C19 3.0763 no 1_655
H3 C21 3.0267 no 1_655
H3 H19 3.4636 no 1_655
H3 H21 3.3993 no 1_655
H5 O1 2.9801 no 2_666
H5 H7 3.1417 no 2_666
H5 H11 3.0427 no 1_465
H5 H14A 3.3808 no 2_656
H5 H14C 2.7360 no 1_465
H5 H19 3.4368 no 1_565
H7 O1 2.4695 no 2_666
H7 H5 3.1417 no 2_666
H7 H14B 3.3649 no 2_656
H7 H18 3.3399 no 2_656
H9 C17 3.4916 no 2_567
H9 C20 3.2176 no 2_567
H9 C22 3.3210 no 2_567
H9 H17B 2.9507 no 2_567
H9 H20B 2.6512 no 2_567
H9 H22A 2.8302 no 2_567
H9 H22B 3.4341 no 2_567
H10 C20 3.3319 no 2_667
H10 H16 3.3922 no 1_655
H10 H17A 3.2390 no 2_667
H10 H20A 3.1976 no 2_667
H10 H20B 2.6923 no 2_667
H11 C2 3.5728 no 1_645
H11 C5 3.3961 no 1_645
H11 C19 3.2150 no 1_655
H11 C22 3.5934 no 2_657
H11 H2 3.3069 no 1_645
H11 H5 3.0427 no 1_645
H11 H19 2.9745 no 1_655
H11 H22B 2.7594 no 2_657
H12 C12 3.2650 no 2_656
H12 C15 3.2845 no 2_656
H12 C18 3.2543 no 2_656
H12 H12 2.8917 no 2_656
H12 H15 3.0038 no 2_656
H12 H18 2.9431 no 2_656
H13A H17A 3.2682 no 2_667
H13A H22C 3.0999 no 2_657
H13B H13B 3.2786 no 2_657
H13B H22C 2.8648 no 2_657
H14A S1 3.5447 no 2_756
H14A O1 3.5672 no 1_545
H14A O2 3.1673 no 2_756
H14A C1 3.5068 no 2_756
H14A C2 3.4084 no 2_656
H14A C14 3.5047 no 2_746
H14A H2 2.8484 no 2_656
H14A H5 3.3808 no 2_656
H14A H14B 3.3428 no 2_746
H14A H14C 2.9694 no 2_746
H14B S1 3.2528 no 1_545
H14B O1 2.5481 no 1_545
H14B O2 3.1116 no 1_545
H14B C14 3.5167 no 2_746
H14B H2 3.3512 no 1_645
H14B H7 3.3649 no 2_656
H14B H14A 3.3428 no 2_746
H14B H14C 2.9836 no 2_746
H14C S1 3.4300 no 2_756
H14C O1 3.0423 no 2_756
H14C C1 3.4000 no 2_756
H14C C2 3.5664 no 1_645
H14C C5 3.4381 no 1_645
H14C C14 3.1639 no 2_746
H14C H2 2.9740 no 1_645
H14C H5 2.7360 no 1_645
H14C H14A 2.9694 no 2_746
H14C H14B 2.9836 no 2_746
H14C H14C 3.0004 no 2_746
H15 H12 3.0038 no 2_656
H15 H22B 3.5457 no 2_657
H16 H10 3.3922 no 1_455
H16 H17A 3.1964 no 2_567
H16 H17B 3.2933 no 2_567
H16 H20B 3.1368 no 2_567
H16 H21 3.1856 no 2_557
H17A H10 3.2390 no 2_667
H17A H13A 3.2682 no 2_667
H17A H16 3.1964 no 2_567
H17A H17A 2.9882 no 2_667
H17B C17 3.4394 no 2_567
H17B H9 2.9507 no 2_567
H17B H16 3.2933 no 2_567
H17B H17B 2.4897 no 2_567
H17B H22A 3.3011 no 2_567
H18 S1 3.5956 no 1_545
H18 O1 3.2231 no 1_545
H18 N1 3.3193 no 1_545
H18 H7 3.3399 no 2_656
H18 H12 2.9431 no 2_656
H18 H20A 3.1446 no 2_657
H18 H22B 3.4222 no 2_657
H19 N1 3.0285 no 1_545
H19 C2 3.4266 no 1_545
H19 C5 3.0990 no 1_545
H19 C10 3.3313 no 1_545
H19 H3 3.4636 no 1_455
H19 H5 3.4368 no 1_545
H19 H11 2.9745 no 1_455
H19 H20A 3.1089 no 2_657
H19 H22A 2.9783 no 2_557
H19 H22B 3.4972 no 2_557
H20A C10 3.5844 no 2_667
H20A C18 3.0339 no 2_657
H20A C19 3.0128 no 2_657
H20A H10 3.1976 no 2_667
H20A H18 3.1446 no 2_657
H20A H19 3.1089 no 2_657
H20B O2 2.7608 no 2_667
H20B C9 3.4468 no 2_567
H20B C10 3.3868 no 2_667
H20B H2 3.2738 no 2_567
H20B H9 2.6512 no 2_567
H20B H10 2.6923 no 2_667
H20B H16 3.1368 no 2_567
H21 C21 3.5793 no 2_557
H21 C22 3.2180 no 2_557
H21 H3 3.3993 no 1_455
H21 H16 3.1856 no 2_557
H21 H21 3.0495 no 2_557
H21 H22A 2.6256 no 2_557
H21 H22B 3.4759 no 2_557
H21 H22C 3.0916 no 2_557
H22A C19 3.4736 no 2_557
H22A C21 3.2971 no 2_557
H22A H9 2.8302 no 2_567
H22A H17B 3.3011 no 2_567
H22A H19 2.9783 no 2_557
H22A H21 2.6256 no 2_557
H22B C11 3.1620 no 2_657
H22B C18 3.5894 no 2_657
H22B H2 3.3309 no 2_567
H22B H9 3.4341 no 2_567
H22B H11 2.7594 no 2_657
H22B H15 3.5457 no 2_657
H22B H18 3.4222 no 2_657
H22B H19 3.4972 no 2_557
H22B H21 3.4759 no 2_557
H22C C13 3.3722 no 2_657
H22C H13A 3.0999 no 2_657
H22C H13B 2.8648 no 2_657
H22C H21 3.0916 no 2_557

loop_
_geom_torsion_atom_site_label_1
_geom_torsion_atom_site_label_2
_geom_torsion_atom_site_label_3
_geom_torsion_atom_site_label_4
_geom_torsion
_geom_torsion_publ_flag
O1 S1 N1 C5 43.2(3) no
O1 S1 N1 C10 -168.3(3) no
O1 S1 C1 C3 156.5(3) no
O1 S1 C1 C7 -28.0(3) no
O2 S1 N1 C5 172.16(19) no
O2 S1 N1 C10 -39.3(3) no
O2 S1 C1 C3 23.4(3) no
O2 S1 C1 C7 -161.1(3) no
N1 S1 C1 C3 -90.2(3) no
N1 S1 C1 C7 85.3(3) no
C1 S1 N1 C5 -72.2(3) no
C1 S1 N1 C10 76.3(3) no
S1 N1 C5 C2 149.7(3) no
S1 N1 C10 C6 -149.2(3) no
C5 N1 C10 C6 -0.5(5) no
C10 N1 C5 C2 0.9(5) no
S1 C1 C3 C11 175.6(3) no
S1 C1 C7 C12 -176.2(3) no
C3 C1 C7 C12 -0.7(5) no
C7 C1 C3 C11 0.1(5) no
C5 C2 C9 C6 6.3(5) no
C5 C2 C9 C8 -117.8(4) no
C9 C2 C5 N1 -4.3(6) no
C1 C3 C11 C4 0.3(6) no
C11 C4 C12 C7 -0.5(6) no
C12 C4 C11 C3 -0.1(6) no
C14 C4 C11 C3 -179.8(4) no
C14 C4 C12 C7 179.2(4) no
C9 C6 C10 N1 3.3(5) no
C10 C6 C9 C2 -5.7(4) no
C10 C6 C9 C8 119.2(4) no
C9 C6 C13 C17 -74.6(5) no
C13 C6 C9 C2 170.9(3) no
C13 C6 C9 C8 -64.2(4) no
C10 C6 C13 C17 102.1(4) no
C13 C6 C10 N1 -173.3(3) no
C1 C7 C12 C4 0.9(6) no
C9 C8 C15 C18 179.1(3) no
C15 C8 C9 C2 53.5(5) no
C15 C8 C9 C6 -70.4(5) no
C9 C8 C16 C21 -178.1(4) no
C16 C8 C9 C2 -127.6(4) no
C16 C8 C9 C6 108.5(4) no
C15 C8 C16 C21 0.9(6) no
C16 C8 C15 C18 0.1(6) no
C6 C13 C17 C20 176.9(4) no
C8 C15 C18 C19 -0.6(7) no
C8 C16 C21 C19 -1.4(8) no
C13 C17 C20 C22 -70.2(6) no
C15 C18 C19 C21 0.1(9) no
C18 C19 C21 C16 0.9(9) no
